data_1008964
loop_
_publ_author_name
'Roy-Montreuil, J'
'Deyris, B'
'Fruchart, R'
'Michel, A'

_publ_section_title
;
Etude sur la structure cristallographique du compose Nb Mn Ge
;
_journal_coden_ASTM CHDCAQ
_journal_name_full
;
Comptes Rendus Hebdomadaires des Seances de l'Academie des Sciences,
Serie C, Sciences Chimiques (1966-)
;
_journal_page_first 615
_journal_page_last 617
_journal_volume 266
_journal_year 1968
_chemical_formula_structural 'Nb Mn Ge'
_chemical_formula_sum 'Ge Mn Nb'
_chemical_name_systematic 'Niobium manganese germanide (1/1/1)'
_space_group_IT_number 189
_symmetry_cell_setting hexagonal
_symmetry_Int_Tables_number 189
_symmetry_space_group_name_Hall 'P -6 -2'
_symmetry_space_group_name_H-M 'P -6 2 m'
_cell_angle_alpha 90
_cell_angle_beta 90
_cell_angle_gamma 120
_cell_formula_units_Z 3
_cell_length_a 6.540(1)
_cell_length_b 6.540(1)
_cell_length_c 3.631(2)
_cell_volume 134.5
_cod_database_code 1008964

loop_
_symmetry_equiv_pos_as_xyz
x,y,z
-y,x-y,z
y-x,-x,z
x,y,-z
-y,x-y,-z
y-x,-x,-z
y,x,z
x-y,-y,z
-x,y-x,z
y,x,-z
x-y,-y,-z
-x,y-x,-z

loop_
_atom_site_label
_atom_site_type_symbol
_atom_site_symmetry_multiplicity
_atom_site_Wyckoff_symbol
_atom_site_fract_x
_atom_site_fract_y
_atom_site_fract_z
_atom_site_occupancy
_atom_site_attached_hydrogens
_atom_site_calc_flag
Nb1 Nb0 3 g 0.582 0. 0.5 1. 0 d
Mn1 Mn0 3 f 0.252 0. 0. 1. 0 d
Ge1 Ge0 2 c 0.3333 0.6667 0. 1. 0 d
Ge2 Ge0 1 b 0. 0. 0.5 1. 0 d

loop_
_atom_type_symbol
_atom_type_oxidation_number
Nb0 0.000
Mn0 0.000
Ge0 0.000
